data_4515358
loop_
_publ_author_name
'Li, Liang'
'Cheng, Jiahui'
'Liu, Zhipeng'
'Song, Lin'
'You, Yujian'
'Zhou, Xinhui'
'Huang, Wei'

_publ_section_title
;
 Ratiometric Luminescent Sensor of Picric Acid Based on the Dual-Emission
 Mixed-Lanthanide Coordination Polymer.
;
_journal_issue 50
_journal_name_full 'ACS applied materials &amp; interfaces'
_journal_page_first 44109
_journal_page_last 44115
_journal_paper_doi 10.1021/acsami.8b13719
_journal_volume 10
_journal_year 2018
_chemical_formula_moiety 'C43 H33 N2 O14 Tb2'
_chemical_formula_sum 'C43 H33 N2 O14 Tb2'
_chemical_formula_weight 1119.55
_space_group_crystal_system triclinic
_space_group_IT_number 2
_space_group_name_Hall '-P 1'
_space_group_name_H-M_alt 'P -1'
_atom_sites_solution_hydrogens geom
_audit_creation_method SHELXL-2018/3
_cell_angle_alpha 82.566(2)
_cell_angle_beta 78.618(3)
_cell_angle_gamma 78.665(2)
_cell_formula_units_Z 2
_cell_length_a 9.7384(6)
_cell_length_b 13.9335(10)
_cell_length_c 14.4053(9)
_cell_measurement_reflns_used 3911
_cell_measurement_temperature 100(2)
_cell_measurement_theta_max 25.14
_cell_measurement_theta_min 2.05
_cell_volume 1870.5(2)
_computing_cell_refinement SMART
_computing_data_collection 'SMART (Bruker, 2008)'
_computing_data_reduction 'SAINT (Bruker, 2008)'
_computing_molecular_graphics 'SHELXTL (Bruker, 2008)'
_computing_publication_material 'SHELXTL (Bruker, 2008)'
_computing_structure_refinement 'SHELXL-2018/3 (Sheldrick, 2018)'
_computing_structure_solution 'SHELXTL (Bruker, 2008)'
_diffrn_ambient_temperature 100(2)
_diffrn_measured_fraction_theta_full 0.999
_diffrn_measured_fraction_theta_max 0.997
_diffrn_measurement_device_type 'Bruker Smart Apex CCD'
_diffrn_measurement_method 'phi and omega scans'
_diffrn_radiation_monochromator graphite
_diffrn_radiation_source 'fine-focus sealed tube'
_diffrn_radiation_type MoK\a
_diffrn_radiation_wavelength 0.71073
_diffrn_reflns_av_R_equivalents 0.0493
_diffrn_reflns_av_unetI/netI 0.0655
_diffrn_reflns_Laue_measured_fraction_full 0.999
_diffrn_reflns_Laue_measured_fraction_max 0.997
_diffrn_reflns_limit_h_max 12
_diffrn_reflns_limit_h_min -12
_diffrn_reflns_limit_k_max 18
_diffrn_reflns_limit_k_min -12
_diffrn_reflns_limit_l_max 19
_diffrn_reflns_limit_l_min -19
_diffrn_reflns_number 33784
_diffrn_reflns_point_group_measured_fraction_full 0.999
_diffrn_reflns_point_group_measured_fraction_max 0.997
_diffrn_reflns_theta_full 25.242
_diffrn_reflns_theta_max 28.269
_diffrn_reflns_theta_min 1.983
_exptl_absorpt_coefficient_mu 3.829
_exptl_crystal_colour Colorless
_exptl_crystal_density_diffrn 1.988
_exptl_crystal_description Block
_exptl_crystal_F_000 1094
_exptl_crystal_size_max 0.120
_exptl_crystal_size_mid 0.110
_exptl_crystal_size_min 0.100
_refine_diff_density_max 2.511
_refine_diff_density_min -2.009
_refine_diff_density_rms 0.194
_refine_ls_extinction_method none
_refine_ls_goodness_of_fit_ref 1.011
_refine_ls_hydrogen_treatment constr
_refine_ls_matrix_type full
_refine_ls_number_parameters 534
_refine_ls_number_reflns 9232
_refine_ls_number_restraints 3
_refine_ls_restrained_S_all 1.011
_refine_ls_R_factor_all 0.0666
_refine_ls_R_factor_gt 0.0426
_refine_ls_shift/su_max 0.001
_refine_ls_shift/su_mean 0.000
_refine_ls_structure_factor_coef Fsqd
_refine_ls_weighting_details 'w=1/[\s^2^(Fo^2^)+(0.05P)^2^] where P=(Fo^2^+2Fc^2^)/3'
_refine_ls_weighting_scheme calc
_refine_ls_wR_factor_gt 0.0936
_refine_ls_wR_factor_ref 0.1002
_reflns_Friedel_coverage 0.000
_reflns_number_gt 6699
_reflns_number_total 9232
_reflns_threshold_expression 'I > 2\s(I)'
_cod_data_source_file am8b13719_si_002.cif
_cod_data_source_block TbL
_cod_database_code 4515358
_shelx_shelxl_version_number 2018/3
_shelx_space_group_comment
;
The symmetry employed for this shelxl refinement is uniquely defined
by the following loop, which should always be used as a source of
symmetry information in preference to the above space-group names.
They are only intended as comments.
;
_shelx_estimated_absorpt_t_min 0.657
_shelx_estimated_absorpt_t_max 0.701

loop_
_space_group_symop_operation_xyz
'x, y, z'
'-x, -y, -z'

loop_
_atom_site_label
_atom_site_type_symbol
_atom_site_fract_x
_atom_site_fract_y
_atom_site_fract_z
_atom_site_U_iso_or_equiv
_atom_site_adp_type
_atom_site_occupancy
_atom_site_site_symmetry_order
_atom_site_calc_flag
_atom_site_refinement_flags_posn
_atom_site_refinement_flags_adp
C1 C -0.6842(6) 1.1345(4) 1.2077(4) 0.0217(12) Uani 1 1 d . .
C2 C -0.5328(6) 1.0844(4) 1.1793(4) 0.0216(12) Uani 1 1 d . .
C3 C -0.4763(6) 1.0711(4) 1.0850(4) 0.0242(13) Uani 1 1 d . .
H3 H -0.531090 1.099846 1.037464 0.029 Uiso 1 1 calc R U
C4 C -0.3431(6) 1.0173(4) 1.0581(4) 0.0242(13) Uani 1 1 d . .
H4 H -0.307669 1.007451 0.993119 0.029 Uiso 1 1 calc R U
C5 C -0.4481(6) 1.0475(4) 1.2483(4) 0.0243(13) Uani 1 1 d . .
H5 H -0.483093 1.058470 1.313128 0.029 Uiso 1 1 calc R U
C6 C -0.3126(6) 0.9949(4) 1.2213(4) 0.0224(12) Uani 1 1 d . .
H6 H -0.254926 0.970410 1.268165 0.027 Uiso 1 1 calc R U
C7 C -0.2596(5) 0.9772(4) 1.1277(4) 0.0179(11) Uani 1 1 d . .
C8 C -0.1189(5) 0.9136(4) 1.1002(4) 0.0164(11) Uani 1 1 d . .
C9 C -0.1087(6) 0.8380(4) 1.0435(4) 0.0212(12) Uani 1 1 d . .
H9 H -0.188195 0.832930 1.016502 0.025 Uiso 1 1 calc R U
C10 C 0.0172(6) 0.7692(4) 1.0257(4) 0.0206(12) Uani 1 1 d . .
C11 C 0.0157(7) 0.6853(7) 0.9696(5) 0.0488(9) Uani 1 1 d . .
C12 C 0.0084(6) 1.0107(4) 1.1833(4) 0.0257(13) Uani 1 1 d . .
C13 C 0.0024(5) 0.9227(4) 1.1353(4) 0.0198(11) Uani 1 1 d . .
C14 C 0.1252(6) 0.8520(4) 1.1177(4) 0.0213(12) Uani 1 1 d . .
H14 H 0.205592 0.857143 1.143656 0.026 Uiso 1 1 calc R U
C15 C 0.1349(5) 0.7748(4) 1.0639(4) 0.0177(11) Uani 1 1 d . .
C16 C 0.7246(5) 0.2925(4) 0.9555(4) 0.0171(11) Uani 1 1 d . .
C17 C 0.6401(6) 0.2932(5) 1.0453(4) 0.0235(12) Uani 1 1 d . .
H17 H 0.678056 0.259602 1.098894 0.028 Uiso 1 1 calc R U
C18 C 0.5016(6) 0.3425(4) 1.0571(4) 0.0226(12) Uani 1 1 d . .
H18 H 0.445031 0.342281 1.118864 0.027 Uiso 1 1 calc R U
C19 C 0.6683(6) 0.3476(4) 0.8787(4) 0.0265(13) Uani 1 1 d . .
H19 H 0.725677 0.350380 0.817241 0.032 Uiso 1 1 calc R U
C20 C 0.5298(6) 0.3978(5) 0.8923(4) 0.0293(14) Uani 1 1 d . .
H20 H 0.493817 0.436554 0.840167 0.035 Uiso 1 1 calc R U
C21 C 0.4429(6) 0.3926(4) 0.9800(4) 0.0217(12) Uani 1 1 d . .
C22 C 0.2873(6) 0.4347(4) 0.9887(4) 0.0229(12) Uani 1 1 d . .
C23 C 0.2652(6) 0.6436(5) 0.7144(4) 0.0233(12) Uani 1 1 d . .
C24 C 0.4193(6) 0.6168(4) 0.6707(4) 0.0203(12) Uani 1 1 d . .
C25 C 0.4707(6) 0.5224(4) 0.6406(4) 0.0243(12) Uani 1 1 d . .
H25 H 0.408273 0.476244 0.648528 0.029 Uiso 1 1 calc R U
C26 C 0.6118(6) 0.4964(4) 0.5996(4) 0.0224(12) Uani 1 1 d . .
H26 H 0.645547 0.432747 0.578437 0.027 Uiso 1 1 calc R U
C27 C 0.5117(6) 0.6835(4) 0.6594(4) 0.0205(11) Uani 1 1 d . .
H27 H 0.477333 0.747584 0.679447 0.025 Uiso 1 1 calc R U
C28 C 0.6528(6) 0.6573(4) 0.6194(4) 0.0179(11) Uani 1 1 d . .
H28 H 0.715077 0.703348 0.612383 0.021 Uiso 1 1 calc R U
C29 C 0.7055(5) 0.5629(4) 0.5889(3) 0.0171(11) Uani 1 1 d . .
C30 C 0.8572(5) 0.5319(4) 0.5441(4) 0.0174(11) Uani 1 1 d . .
C31 C 0.9702(6) 0.5599(4) 0.5740(4) 0.0200(12) Uani 1 1 d . .
C32 C 0.9497(10) 0.6196(8) 0.6556(6) 0.0631(19) Uani 1 1 d . .
C33 C 1.1103(6) 0.5279(4) 0.5305(4) 0.0198(11) Uani 1 1 d . .
H33 H 1.185625 0.547447 0.552292 0.024 Uiso 1 1 calc R U
C34 C 0.1082(9) 0.3257(5) 0.7266(5) 0.048(2) Uani 1 1 d . .
C35 C 0.3548(9) 0.2838(6) 0.7579(6) 0.062(2) Uani 1 1 d . .
H35A H 0.324802 0.340054 0.796096 0.093 Uiso 1 1 calc R U
H35B H 0.442239 0.292012 0.712801 0.093 Uiso 1 1 calc R U
H35C H 0.372518 0.223167 0.799806 0.093 Uiso 1 1 calc R U
C36 C 0.2653(10) 0.2238(6) 0.6238(5) 0.059(3) Uani 1 1 d . .
H36A H 0.323003 0.158096 0.636199 0.070 Uiso 1 1 calc R U
H36B H 0.314553 0.259039 0.566763 0.070 Uiso 1 1 calc R U
C37 C 0.1150(9) 0.2160(6) 0.6129(5) 0.056(2) Uani 1 1 d . .
H37A H 0.106082 0.223077 0.544991 0.067 Uiso 1 1 calc R U
H37B H 0.090076 0.152144 0.642703 0.067 Uiso 1 1 calc DR U
C38 C 0.0223(9) 0.2988(5) 0.6629(5) 0.048(2) Uani 1 1 d . .
H38A H -0.004386 0.355182 0.616762 0.057 Uiso 1 1 calc R U
H38B H -0.065609 0.278012 0.700190 0.057 Uiso 1 1 calc DR U
C39 C 0.1633(9) 0.8633(6) 0.5269(6) 0.061(2) Uani 1 1 d D .
C40 C 0.2032(11) 0.7705(6) 0.4804(5) 0.073(3) Uani 1 1 d D .
H40A H 0.119258 0.738731 0.485335 0.087 Uiso 1 1 calc R U
H40B H 0.276732 0.724071 0.510043 0.087 Uiso 1 1 calc R U
C41 C 0.2600(10) 0.8006(6) 0.3788(6) 0.074(3) Uani 1 1 d . .
H41A H 0.183004 0.820291 0.340767 0.088 Uiso 1 1 calc R U
H41B H 0.332029 0.747443 0.349284 0.088 Uiso 1 1 calc R U
C42 C 0.3269(10) 0.8885(7) 0.3896(6) 0.066(3) Uani 1 1 d . .
H42A H 0.427439 0.866926 0.397405 0.079 Uiso 1 1 calc R U
H42B H 0.322814 0.937419 0.333437 0.079 Uiso 1 1 calc R U
C43 C 0.2797(9) 1.0366(6) 0.4929(6) 0.0631(19) Uani 1 1 d . .
H43A H 0.244590 1.049809 0.559448 0.095 Uiso 1 1 calc R U
H43B H 0.234523 1.089531 0.451249 0.095 Uiso 1 1 calc R U
H43C H 0.383121 1.033218 0.478440 0.095 Uiso 1 1 calc R U
N1 N 0.2373(7) 0.2779(5) 0.7031(4) 0.0466(16) Uani 1 1 d . .
N2 N 0.2406(8) 0.9299(6) 0.4754(5) 0.069(2) Uani 1 1 d . .
O1 O -0.7375(4) 1.1406(3) 1.2952(3) 0.0248(9) Uani 1 1 d . .
O2 O -0.7578(4) 1.1659(3) 1.1434(3) 0.0259(9) Uani 1 1 d . .
O3 O 0.0923(4) 1.0026(3) 1.2413(3) 0.0318(10) Uani 1 1 d . .
O4 O -0.0677(4) 1.0914(3) 1.1627(3) 0.0297(10) Uani 1 1 d . .
O5 O 0.0270(4) 0.5999(3) 1.0090(3) 0.0221(8) Uani 1 1 d . .
O6 O 0.0063(4) 0.7015(3) 0.8815(3) 0.0227(9) Uani 1 1 d . .
O7 O 0.2134(4) 0.4364(3) 1.0725(3) 0.0247(9) Uani 1 1 d . .
O8 O 0.2384(4) 0.4621(3) 0.9139(3) 0.0275(9) Uani 1 1 d . .
O9 O 0.1963(4) 0.5745(3) 0.7414(3) 0.0235(9) Uani 1 1 d . .
O10 O 0.2150(4) 0.7339(3) 0.7191(3) 0.0271(9) Uani 1 1 d . .
O11 O 0.9082(5) 0.5837(4) 0.7383(4) 0.0488(9) Uani 1 1 d . .
O12 O 0.9770(5) 0.7053(5) 0.6349(4) 0.0488(9) Uani 1 1 d . .
O13 O 0.0675(6) 0.3800(4) 0.7902(3) 0.0530(15) Uani 1 1 d . .
O14 O 0.0671(6) 0.8985(4) 0.6016(3) 0.0494(14) Uani 1 1 d . .
Tb1 Tb 0.02325(2) 0.52137(2) 0.86296(2) 0.01836(8) Uani 1 1 d . .
Tb2 Tb -0.02483(3) 0.81508(2) 0.74620(2) 0.01815(8) Uani 1 1 d . .

loop_
_atom_site_aniso_label
_atom_site_aniso_U_11
_atom_site_aniso_U_22
_atom_site_aniso_U_33
_atom_site_aniso_U_23
_atom_site_aniso_U_13
_atom_site_aniso_U_12
C1 0.015(3) 0.021(3) 0.030(3) -0.012(2) -0.001(2) -0.002(2)
C2 0.013(3) 0.017(3) 0.030(3) -0.004(2) -0.002(2) 0.005(2)
C3 0.020(3) 0.029(3) 0.024(3) -0.007(2) -0.008(2) 0.001(3)
C4 0.021(3) 0.026(3) 0.024(3) -0.007(2) -0.006(2) 0.007(2)
C5 0.016(3) 0.030(3) 0.024(3) -0.011(3) 0.003(2) 0.002(2)
C6 0.016(3) 0.022(3) 0.028(3) -0.007(2) 0.002(2) -0.002(2)
C7 0.013(2) 0.016(3) 0.027(3) -0.008(2) -0.004(2) -0.003(2)
C8 0.011(2) 0.016(3) 0.022(3) -0.008(2) 0.000(2) -0.001(2)
C9 0.015(3) 0.021(3) 0.027(3) -0.010(2) -0.005(2) 0.004(2)
C10 0.019(3) 0.020(3) 0.021(3) -0.008(2) -0.006(2) 0.006(2)
C11 0.0195(15) 0.077(3) 0.051(2) -0.0335(19) -0.0139(14) 0.0151(16)
C12 0.017(3) 0.023(3) 0.039(3) -0.014(3) -0.005(3) 0.000(2)
C13 0.013(3) 0.022(3) 0.027(3) -0.012(2) -0.006(2) 0.000(2)
C14 0.014(3) 0.026(3) 0.026(3) -0.010(2) -0.002(2) -0.004(2)
C15 0.013(2) 0.019(3) 0.019(3) -0.008(2) 0.002(2) 0.000(2)
C16 0.011(2) 0.016(3) 0.025(3) -0.008(2) 0.002(2) -0.005(2)
C17 0.018(3) 0.031(3) 0.023(3) -0.012(2) -0.005(2) -0.001(2)
C18 0.015(3) 0.031(3) 0.022(3) -0.015(2) 0.002(2) -0.004(2)
C19 0.013(3) 0.030(3) 0.029(3) 0.002(3) 0.007(2) 0.003(2)
C20 0.015(3) 0.029(3) 0.040(4) 0.001(3) -0.003(3) 0.004(2)
C21 0.013(3) 0.020(3) 0.032(3) -0.011(2) 0.001(2) 0.000(2)
C22 0.013(3) 0.022(3) 0.036(3) -0.012(3) -0.004(2) -0.003(2)
C23 0.011(3) 0.030(3) 0.028(3) -0.013(3) 0.000(2) 0.003(2)
C24 0.014(3) 0.024(3) 0.020(3) -0.009(2) -0.001(2) 0.005(2)
C25 0.014(3) 0.024(3) 0.034(3) -0.010(3) 0.001(2) 0.000(2)
C26 0.017(3) 0.020(3) 0.028(3) -0.012(2) 0.001(2) 0.005(2)
C27 0.018(3) 0.021(3) 0.024(3) -0.008(2) -0.004(2) -0.001(2)
C28 0.019(3) 0.017(3) 0.017(3) -0.004(2) -0.004(2) 0.000(2)
C29 0.015(3) 0.021(3) 0.014(2) -0.006(2) -0.006(2) 0.004(2)
C30 0.015(3) 0.017(3) 0.021(3) -0.003(2) -0.005(2) -0.001(2)
C31 0.018(3) 0.026(3) 0.016(3) -0.008(2) -0.001(2) -0.001(2)
C32 0.061(4) 0.073(5) 0.054(4) -0.032(3) -0.025(3) 0.025(4)
C33 0.016(3) 0.027(3) 0.019(3) -0.006(2) -0.005(2) -0.004(2)
C34 0.067(5) 0.032(4) 0.042(4) -0.012(3) 0.015(4) -0.017(4)
C35 0.056(5) 0.052(5) 0.073(6) -0.009(5) 0.014(4) -0.021(4)
C36 0.096(7) 0.036(4) 0.023(4) -0.005(3) 0.010(4) 0.018(5)
C37 0.075(6) 0.045(5) 0.041(4) -0.011(4) -0.020(4) 0.017(4)
C38 0.087(6) 0.033(4) 0.028(4) -0.002(3) -0.015(4) -0.016(4)
C39 0.058(6) 0.064(6) 0.065(6) -0.001(5) -0.016(5) -0.015(5)
C40 0.127(9) 0.067(6) 0.040(5) -0.009(4) -0.018(5) -0.049(6)
C41 0.081(7) 0.075(7) 0.058(6) -0.017(5) 0.004(5) -0.007(6)
C42 0.081(7) 0.068(6) 0.047(5) -0.008(4) -0.005(5) -0.017(5)
C43 0.061(4) 0.073(5) 0.054(4) -0.032(3) -0.025(3) 0.025(4)
N1 0.048(4) 0.036(3) 0.048(4) -0.001(3) 0.011(3) -0.011(3)
N2 0.071(5) 0.067(5) 0.065(5) -0.012(4) 0.018(4) -0.027(4)
O1 0.0162(19) 0.028(2) 0.028(2) -0.0131(18) 0.0005(16) 0.0029(17)
O2 0.018(2) 0.033(2) 0.024(2) -0.0063(18) -0.0044(16) 0.0068(18)
O3 0.028(2) 0.027(2) 0.043(3) -0.014(2) -0.015(2) 0.0035(19)
O4 0.019(2) 0.021(2) 0.049(3) -0.011(2) -0.0067(19) 0.0029(18)
O5 0.020(2) 0.019(2) 0.029(2) -0.0115(17) -0.0043(16) -0.0003(17)
O6 0.0176(19) 0.027(2) 0.023(2) -0.0134(17) -0.0078(16) 0.0088(17)
O7 0.0138(19) 0.029(2) 0.032(2) -0.0169(18) 0.0026(17) -0.0034(17)
O8 0.0146(19) 0.034(2) 0.030(2) -0.0110(19) 0.0043(17) 0.0025(18)
O9 0.0131(18) 0.027(2) 0.030(2) -0.0111(18) 0.0023(16) -0.0039(17)
O10 0.0136(19) 0.024(2) 0.041(2) -0.0154(19) 0.0023(17) 0.0050(17)
O11 0.0195(15) 0.077(3) 0.051(2) -0.0335(19) -0.0139(14) 0.0151(16)
O12 0.0195(15) 0.077(3) 0.051(2) -0.0335(19) -0.0139(14) 0.0151(16)
O13 0.069(4) 0.050(3) 0.041(3) -0.032(3) 0.027(3) -0.034(3)
O14 0.055(3) 0.059(4) 0.033(3) -0.013(2) 0.017(2) -0.026(3)
Tb1 0.00884(13) 0.02378(16) 0.02211(14) -0.00997(11) 0.00377(10) -0.00349(11)
Tb2 0.01059(13) 0.01600(14) 0.02521(15) -0.00352(11) 0.00395(10) -0.00210(10)

loop_
_atom_type_symbol
_atom_type_description
_atom_type_scat_dispersion_real
_atom_type_scat_dispersion_imag
_atom_type_scat_source
C C 0.0033 0.0016 'International Tables Vol C Tables 4.2.6.8 and 6.1.1.4'
H H 0.0000 0.0000 'International Tables Vol C Tables 4.2.6.8 and 6.1.1.4'
N N 0.0061 0.0033 'International Tables Vol C Tables 4.2.6.8 and 6.1.1.4'
O O 0.0106 0.0060 'International Tables Vol C Tables 4.2.6.8 and 6.1.1.4'
Tb Tb -0.1723 4.1537 'International Tables Vol C Tables 4.2.6.8 and 6.1.1.4'

loop_
_geom_angle_atom_site_label_1
_geom_angle_atom_site_label_2
_geom_angle_atom_site_label_3
_geom_angle
_geom_angle_site_symmetry_1
_geom_angle_site_symmetry_3
O2 C1 O1 121.4(5) . .
O2 C1 C2 118.6(5) . .
O1 C1 C2 119.9(5) . .
O2 C1 Tb2 59.6(3) . 2_477
O1 C1 Tb2 62.8(3) . 2_477
C2 C1 Tb2 166.7(4) . 2_477
C3 C2 C5 118.8(5) . .
C3 C2 C1 120.6(5) . .
C5 C2 C1 120.5(5) . .
C4 C3 C2 121.8(5) . .
C4 C3 H3 119.1 . .
C2 C3 H3 119.1 . .
C3 C4 C7 119.5(5) . .
C3 C4 H4 120.3 . .
C7 C4 H4 120.3 . .
C6 C5 C2 119.5(5) . .
C6 C5 H5 120.3 . .
C2 C5 H5 120.3 . .
C7 C6 C5 121.4(5) . .
C7 C6 H6 119.3 . .
C5 C6 H6 119.3 . .
C6 C7 C4 118.9(5) . .
C6 C7 C8 121.2(5) . .
C4 C7 C8 119.9(5) . .
C9 C8 C13 118.5(5) . .
C9 C8 C7 119.2(5) . .
C13 C8 C7 122.2(5) . .
C8 C9 C10 120.9(5) . .
C8 C9 H9 119.6 . .
C10 C9 H9 119.6 . .
C15 C10 C9 120.9(5) . .
C15 C10 C11 121.5(5) . .
C9 C10 C11 117.4(5) . .
O5 C11 O6 120.1(7) . .
O5 C11 C10 119.7(6) . .
O6 C11 C10 120.2(7) . .
O5 C11 Tb1 59.4(4) . .
O6 C11 Tb1 60.7(4) . .
C10 C11 Tb1 177.9(4) . .
O4 C12 O3 121.6(6) . .
O4 C12 C13 119.0(5) . .
O3 C12 C13 119.4(5) . .
O4 C12 Tb2 57.4(3) . 2_577
O3 C12 Tb2 64.3(3) . 2_577
C13 C12 Tb2 174.0(4) . 2_577
C14 C13 C8 119.1(5) . .
C14 C13 C12 118.6(5) . .
C8 C13 C12 122.0(5) . .
C15 C14 C13 122.7(5) . .
C15 C14 H14 118.6 . .
C13 C14 H14 118.6 . .
C14 C15 C10 117.8(5) . .
C14 C15 C16 117.8(5) . 2_667
C10 C15 C16 124.2(5) . 2_667
C17 C16 C19 118.5(5) . .
C17 C16 C15 122.1(5) . 2_667
C19 C16 C15 118.9(5) . 2_667
C18 C17 C16 120.3(5) . .
C18 C17 H17 119.8 . .
C16 C17 H17 119.8 . .
C17 C18 C21 121.2(5) . .
C17 C18 H18 119.4 . .
C21 C18 H18 119.4 . .
C20 C19 C16 120.2(5) . .
C20 C19 H19 119.9 . .
C16 C19 H19 119.9 . .
C21 C20 C19 121.1(6) . .
C21 C20 H20 119.4 . .
C19 C20 H20 119.4 . .
C20 C21 C18 118.3(5) . .
C20 C21 C22 119.5(5) . .
C18 C21 C22 122.1(5) . .
O8 C22 O7 124.7(5) . .
O8 C22 C21 118.0(5) . .
O7 C22 C21 117.3(5) . .
O9 C23 O10 125.5(5) . .
O9 C23 C24 117.4(5) . .
O10 C23 C24 117.1(5) . .
C27 C24 C25 119.5(5) . .
C27 C24 C23 121.4(5) . .
C25 C24 C23 119.2(5) . .
C26 C25 C24 120.1(5) . .
C26 C25 H25 119.9 . .
C24 C25 H25 119.9 . .
C25 C26 C29 120.6(5) . .
C25 C26 H26 119.7 . .
C29 C26 H26 119.7 . .
C28 C27 C24 120.4(5) . .
C28 C27 H27 119.8 . .
C24 C27 H27 119.8 . .
C27 C28 C29 120.7(5) . .
C27 C28 H28 119.7 . .
C29 C28 H28 119.7 . .
C26 C29 C28 118.7(5) . .
C26 C29 C30 118.9(5) . .
C28 C29 C30 122.4(5) . .
C33 C30 C31 117.7(5) 2_766 .
C33 C30 C29 119.6(5) 2_766 .
C31 C30 C29 122.8(5) . .
C30 C31 C33 120.5(5) . .
C30 C31 C32 122.7(6) . .
C33 C31 C32 116.7(6) . .
O11 C32 O12 124.4(8) . .
O11 C32 C31 120.0(9) . .
O12 C32 C31 115.5(8) . .
C30 C33 C31 121.8(5) 2_766 .
C30 C33 H33 119.1 2_766 .
C31 C33 H33 119.1 . .
O13 C34 N1 125.9(8) . .
O13 C34 C38 127.6(8) . .
N1 C34 C38 106.5(7) . .
N1 C35 H35A 109.5 . .
N1 C35 H35B 109.5 . .
H35A C35 H35B 109.5 . .
N1 C35 H35C 109.5 . .
H35A C35 H35C 109.5 . .
H35B C35 H35C 109.5 . .
N1 C36 C37 101.5(6) . .
N1 C36 H36A 111.5 . .
C37 C36 H36A 111.5 . .
N1 C36 H36B 111.5 . .
C37 C36 H36B 111.5 . .
H36A C36 H36B 109.3 . .
C38 C37 C36 104.2(7) . .
C38 C37 H37A 110.9 . .
C36 C37 H37A 110.9 . .
C38 C37 H37B 110.9 . .
C36 C37 H37B 110.9 . .
H37A C37 H37B 108.9 . .
C34 C38 C37 105.5(7) . .
C34 C38 H38A 110.6 . .
C37 C38 H38A 110.6 . .
C34 C38 H38B 110.6 . .
C37 C38 H38B 110.6 . .
H38A C38 H38B 108.8 . .
O14 C39 N2 114.5(7) . .
O14 C39 C40 136.7(8) . .
N2 C39 C40 108.6(8) . .
C39 C40 C41 104.8(7) . .
C39 C40 H40A 110.8 . .
C41 C40 H40A 110.8 . .
C39 C40 H40B 110.8 . .
C41 C40 H40B 110.8 . .
H40A C40 H40B 108.9 . .
C40 C41 C42 101.0(6) . .
C40 C41 H41A 111.6 . .
C42 C41 H41A 111.6 . .
C40 C41 H41B 111.6 . .
C42 C41 H41B 111.6 . .
H41A C41 H41B 109.4 . .
N2 C42 C41 104.5(7) . .
N2 C42 H42A 110.8 . .
C41 C42 H42A 110.8 . .
N2 C42 H42B 110.8 . .
C41 C42 H42B 110.8 . .
H42A C42 H42B 108.9 . .
N2 C43 H43A 109.5 . .
N2 C43 H43B 109.5 . .
H43A C43 H43B 109.5 . .
N2 C43 H43C 109.5 . .
H43A C43 H43C 109.5 . .
H43B C43 H43C 109.5 . .
C34 N1 C36 117.3(7) . .
C34 N1 C35 121.2(7) . .
C36 N1 C35 121.5(7) . .
C39 N2 C42 109.9(8) . .
C39 N2 C43 136.2(7) . .
C42 N2 C43 113.0(7) . .
C1 O1 Tb2 89.6(3) . 2_477
C1 O2 Tb2 93.1(3) . 2_477
C12 O3 Tb2 88.9(4) . 2_577
C12 O4 Tb2 96.1(4) . 2_577
C11 O5 Tb1 153.9(4) . 2_567
C11 O5 Tb1 95.2(4) . .
Tb1 O5 Tb1 104.69(14) 2_567 .
C11 O6 Tb2 149.3(5) . .
C11 O6 Tb1 93.2(5) . .
Tb2 O6 Tb1 117.47(15) . .
C22 O7 Tb1 136.0(4) . 2_567
C22 O8 Tb1 140.5(4) . .
C23 O9 Tb1 142.4(4) . .
C23 O10 Tb2 129.7(4) . .
C32 O11 Tb1 132.8(5) . 1_655
C32 O12 Tb2 124.9(5) . 1_655
C34 O13 Tb1 158.2(5) . .
C39 O14 Tb2 129.6(5) . .
O13 Tb1 O11 83.2(2) . 1_455
O13 Tb1 O7 111.80(17) . 2_567
O11 Tb1 O7 73.68(16) 1_455 2_567
O13 Tb1 O8 85.30(19) . .
O11 Tb1 O8 147.38(16) 1_455 .
O7 Tb1 O8 138.75(14) 2_567 .
O13 Tb1 O9 86.12(15) . .
O11 Tb1 O9 74.30(16) 1_455 .
O7 Tb1 O9 140.76(14) 2_567 .
O8 Tb1 O9 74.54(14) . .
O13 Tb1 O5 76.68(15) . 2_567
O11 Tb1 O5 131.05(17) 1_455 2_567
O7 Tb1 O5 73.36(14) 2_567 2_567
O8 Tb1 O5 74.87(14) . 2_567
O9 Tb1 O5 145.88(13) . 2_567
O13 Tb1 O5 146.94(17) . .
O11 Tb1 O5 128.93(16) 1_455 .
O7 Tb1 O5 76.28(13) 2_567 .
O8 Tb1 O5 70.72(13) . .
O9 Tb1 O5 107.99(13) . .
O5 Tb1 O5 75.32(14) 2_567 .
O13 Tb1 O6 158.88(15) . .
O11 Tb1 O6 82.56(16) 1_455 .
O7 Tb1 O6 78.88(13) 2_567 .
O8 Tb1 O6 98.49(13) . .
O9 Tb1 O6 75.04(13) . .
O5 Tb1 O6 124.41(13) 2_567 .
O5 Tb1 O6 51.52(12) . .
O13 Tb1 C11 169.1(2) . .
O11 Tb1 C11 106.5(2) 1_455 .
O7 Tb1 C11 76.28(17) 2_567 .
O8 Tb1 C11 83.87(17) . .
O9 Tb1 C11 91.79(19) . .
O5 Tb1 C11 99.6(2) 2_567 .
O5 Tb1 C11 25.36(18) . .
O6 Tb1 C11 26.16(18) . .
O13 Tb1 Tb1 113.64(13) . 2_567
O11 Tb1 Tb1 144.19(12) 1_455 2_567
O7 Tb1 Tb1 70.74(10) 2_567 2_567
O8 Tb1 Tb1 68.01(10) . 2_567
O9 Tb1 Tb1 135.19(9) . 2_567
O5 Tb1 Tb1 38.79(9) 2_567 2_567
O5 Tb1 Tb1 36.53(9) . 2_567
O6 Tb1 Tb1 86.83(8) . 2_567
C11 Tb1 Tb1 61.15(18) . 2_567
O12 Tb2 O14 77.5(2) 1_455 .
O12 Tb2 O4 158.01(15) 1_455 2_577
O14 Tb2 O4 92.77(16) . 2_577
O12 Tb2 O10 76.88(14) 1_455 .
O14 Tb2 O10 78.17(17) . .
O4 Tb2 O10 81.85(14) 2_577 .
O12 Tb2 O2 111.56(16) 1_455 2_477
O14 Tb2 O2 135.97(17) . 2_477
O4 Tb2 O2 89.20(14) 2_577 2_477
O10 Tb2 O2 145.31(14) . 2_477
O12 Tb2 O6 99.71(17) 1_455 .
O14 Tb2 O6 151.19(16) . .
O4 Tb2 O6 79.23(14) 2_577 .
O10 Tb2 O6 73.33(13) . .
O2 Tb2 O6 72.08(13) 2_477 .
O12 Tb2 O1 76.02(14) 1_455 2_477
O14 Tb2 O1 89.43(16) . 2_477
O4 Tb2 O1 124.13(13) 2_577 2_477
O10 Tb2 O1 152.05(14) . 2_477
O2 Tb2 O1 54.59(13) 2_477 2_477
O6 Tb2 O1 118.06(13) . 2_477
O12 Tb2 O3 137.12(17) 1_455 2_577
O14 Tb2 O3 70.97(17) . 2_577
O4 Tb2 O3 53.30(13) 2_577 2_577
O10 Tb2 O3 122.34(14) . 2_577
O2 Tb2 O3 75.39(14) 2_477 2_577
O6 Tb2 O3 121.82(14) . 2_577
O1 Tb2 O3 75.31(13) 2_477 2_577
O12 Tb2 C1 96.34(16) 1_455 2_477
O14 Tb2 C1 112.12(18) . 2_477
O4 Tb2 C1 105.61(15) 2_577 2_477
O10 Tb2 C1 166.49(16) . 2_477
O2 Tb2 C1 27.31(14) 2_477 2_477
O6 Tb2 C1 96.68(15) . 2_477
O1 Tb2 C1 27.57(15) 2_477 2_477
O3 Tb2 C1 70.52(15) 2_577 2_477
O12 Tb2 C12 159.0(2) 1_455 2_577
O14 Tb2 C12 81.91(18) . 2_577
O4 Tb2 C12 26.53(15) 2_577 2_577
O10 Tb2 C12 103.15(15) . 2_577
O2 Tb2 C12 80.63(16) 2_477 2_577
O6 Tb2 C12 100.36(16) . 2_577
O1 Tb2 C12 99.69(15) 2_477 2_577
O3 Tb2 C12 26.80(15) 2_577 2_577
C1 Tb2 C12 87.38(16) 2_477 2_577

loop_
_geom_bond_atom_site_label_1
_geom_bond_atom_site_label_2
_geom_bond_distance
_geom_bond_site_symmetry_2
C1 O2 1.263(6) .
C1 O1 1.272(7) .
C1 C2 1.503(7) .
C1 Tb2 2.749(5) 2_477
C2 C3 1.384(8) .
C2 C5 1.399(8) .
C3 C4 1.374(8) .
C3 H3 0.9500 .
C4 C7 1.406(7) .
C4 H4 0.9500 .
C5 C6 1.386(7) .
C5 H5 0.9500 .
C6 C7 1.381(8) .
C6 H6 0.9500 .
C7 C8 1.489(7) .
C8 C9 1.391(7) .
C8 C13 1.406(7) .
C9 C10 1.402(7) .
C9 H9 0.9500 .
C10 C15 1.385(7) .
C10 C11 1.508(10) .
C11 O5 1.245(9) .
C11 O6 1.279(8) .
C11 Tb1 2.895(8) .
C12 O4 1.255(7) .
C12 O3 1.260(7) .
C12 C13 1.501(8) .
C12 Tb2 2.794(6) 2_577
C13 C14 1.396(7) .
C14 C15 1.383(8) .
C14 H14 0.9500 .
C15 C16 1.497(7) 2_667
C16 C17 1.390(8) .
C16 C19 1.402(8) .
C17 C18 1.376(7) .
C17 H17 0.9500 .
C18 C21 1.392(8) .
C18 H18 0.9500 .
C19 C20 1.381(8) .
C19 H19 0.9500 .
C20 C21 1.378(8) .
C20 H20 0.9500 .
C21 C22 1.500(7) .
C22 O8 1.249(7) .
C22 O7 1.278(7) .
C23 O9 1.258(7) .
C23 O10 1.262(7) .
C23 C24 1.502(7) .
C24 C27 1.390(8) .
C24 C25 1.405(8) .
C25 C26 1.382(7) .
C25 H25 0.9500 .
C26 C29 1.399(8) .
C26 H26 0.9500 .
C27 C28 1.378(7) .
C27 H27 0.9500 .
C28 C29 1.407(7) .
C28 H28 0.9500 .
C29 C30 1.493(7) .
C30 C33 1.394(8) 2_766
C30 C31 1.395(7) .
C31 C33 1.396(7) .
C31 C32 1.486(10) .
C32 O11 1.251(10) .
C32 O12 1.260(11) .
C33 H33 0.9500 .
C34 O13 1.220(8) .
C34 N1 1.304(10) .
C34 C38 1.483(10) .
C35 N1 1.533(10) .
C35 H35A 0.9800 .
C35 H35B 0.9800 .
C35 H35C 0.9800 .
C36 N1 1.402(9) .
C36 C37 1.528(12) .
C36 H36A 0.9900 .
C36 H36B 0.9900 .
C37 C38 1.487(10) .
C37 H37A 0.9900 .
C37 H37B 0.9900 .
C38 H38A 0.9900 .
C38 H38B 0.9900 .
C39 O14 1.354(9) .
C39 N2 1.363(10) .
C39 C40 1.4811(10) .
C40 C41 1.497(11) .
C40 H40A 0.9900 .
C40 H40B 0.9900 .
C41 C42 1.534(11) .
C41 H41A 0.9900 .
C41 H41B 0.9900 .
C42 N2 1.467(11) .
C42 H42A 0.9900 .
C42 H42B 0.9900 .
C43 N2 1.666(11) .
C43 H43A 0.9800 .
C43 H43B 0.9800 .
C43 H43C 0.9800 .
O1 Tb2 2.445(4) 2_477
O2 Tb2 2.375(4) 2_477
O3 Tb2 2.517(4) 2_577
O4 Tb2 2.367(4) 2_577
O5 Tb1 2.379(4) 2_567
O5 Tb1 2.503(4) .
O6 Tb2 2.375(4) .
O6 Tb1 2.528(4) .
O7 Tb1 2.299(4) 2_567
O8 Tb1 2.319(4) .
O9 Tb1 2.334(4) .
O10 Tb2 2.367(4) .
O11 Tb1 2.290(5) 1_655
O12 Tb2 2.351(5) 1_655
O13 Tb1 2.277(5) .
O14 Tb2 2.353(4) .
Tb1 Tb1 3.8654(6) 2_567

loop_
_geom_torsion_atom_site_label_1
_geom_torsion_atom_site_label_2
_geom_torsion_atom_site_label_3
_geom_torsion_atom_site_label_4
_geom_torsion
_geom_torsion_site_symmetry_1
_geom_torsion_site_symmetry_4
O2 C1 C2 C3 -1.3(8) . .
O1 C1 C2 C3 175.5(6) . .
Tb2 C1 C2 C3 77.3(19) 2_477 .
O2 C1 C2 C5 -179.2(5) . .
O1 C1 C2 C5 -2.4(8) . .
Tb2 C1 C2 C5 -100.6(18) 2_477 .
C5 C2 C3 C4 4.3(9) . .
C1 C2 C3 C4 -173.7(6) . .
C2 C3 C4 C7 -2.0(9) . .
C3 C2 C5 C6 -2.9(9) . .
C1 C2 C5 C6 175.0(5) . .
C2 C5 C6 C7 -0.6(9) . .
C5 C6 C7 C4 2.8(9) . .
C5 C6 C7 C8 -174.8(5) . .
C3 C4 C7 C6 -1.6(9) . .
C3 C4 C7 C8 176.1(5) . .
C6 C7 C8 C9 129.6(6) . .
C4 C7 C8 C9 -48.0(7) . .
C6 C7 C8 C13 -45.6(8) . .
C4 C7 C8 C13 136.7(6) . .
C13 C8 C9 C10 3.3(8) . .
C7 C8 C9 C10 -172.1(5) . .
C8 C9 C10 C15 -0.1(9) . .
C8 C9 C10 C11 175.6(6) . .
C15 C10 C11 O5 62.6(9) . .
C9 C10 C11 O5 -113.0(6) . .
C15 C10 C11 O6 -115.7(6) . .
C9 C10 C11 O6 68.7(8) . .
C9 C8 C13 C14 -4.4(8) . .
C7 C8 C13 C14 170.9(5) . .
C9 C8 C13 C12 169.9(5) . .
C7 C8 C13 C12 -14.8(8) . .
O4 C12 C13 C14 147.7(6) . .
O3 C12 C13 C14 -30.4(8) . .
O4 C12 C13 C8 -26.7(9) . .
O3 C12 C13 C8 155.3(6) . .
C8 C13 C14 C15 2.4(9) . .
C12 C13 C14 C15 -172.1(5) . .
C13 C14 C15 C10 0.7(8) . .
C13 C14 C15 C16 176.0(5) . 2_667
C9 C10 C15 C14 -1.9(8) . .
C11 C10 C15 C14 -177.4(6) . .
C9 C10 C15 C16 -176.8(5) . 2_667
C11 C10 C15 C16 7.7(9) . 2_667
C19 C16 C17 C18 3.7(9) . .
C15 C16 C17 C18 -168.2(5) 2_667 .
C16 C17 C18 C21 -0.1(9) . .
C17 C16 C19 C20 -2.7(9) . .
C15 C16 C19 C20 169.5(6) 2_667 .
C16 C19 C20 C21 -2.0(10) . .
C19 C20 C21 C18 5.6(9) . .
C19 C20 C21 C22 -170.4(6) . .
C17 C18 C21 C20 -4.6(9) . .
C17 C18 C21 C22 171.3(5) . .
C20 C21 C22 O8 8.8(8) . .
C18 C21 C22 O8 -167.0(5) . .
C20 C21 C22 O7 -173.7(6) . .
C18 C21 C22 O7 10.5(8) . .
O9 C23 C24 C27 -164.6(5) . .
O10 C23 C24 C27 16.8(8) . .
O9 C23 C24 C25 15.4(8) . .
O10 C23 C24 C25 -163.2(5) . .
C27 C24 C25 C26 -0.5(8) . .
C23 C24 C25 C26 179.5(5) . .
C24 C25 C26 C29 1.1(9) . .
C25 C24 C27 C28 -0.2(8) . .
C23 C24 C27 C28 179.8(5) . .
C24 C27 C28 C29 0.3(8) . .
C25 C26 C29 C28 -1.0(8) . .
C25 C26 C29 C30 -179.9(5) . .
C27 C28 C29 C26 0.3(8) . .
C27 C28 C29 C30 179.2(5) . .
C26 C29 C30 C33 36.6(7) . 2_766
C28 C29 C30 C33 -142.3(5) . 2_766
C26 C29 C30 C31 -143.0(5) . .
C28 C29 C30 C31 38.1(8) . .
C33 C30 C31 C33 -0.5(9) 2_766 .
C29 C30 C31 C33 179.2(5) . .
C33 C30 C31 C32 -177.0(6) 2_766 .
C29 C30 C31 C32 2.6(9) . .
C30 C31 C32 O11 67.8(9) . .
C33 C31 C32 O11 -108.9(8) . .
C30 C31 C32 O12 -112.4(8) . .
C33 C31 C32 O12 71.0(8) . .
C30 C31 C33 C30 0.5(9) . 2_766
C32 C31 C33 C30 177.2(6) . 2_766
N1 C36 C37 C38 21.6(7) . .
O13 C34 C38 C37 -168.6(7) . .
N1 C34 C38 C37 9.9(8) . .
C36 C37 C38 C34 -19.6(8) . .
O14 C39 C40 C41 151.5(10) . .
N2 C39 C40 C41 -23.9(10) . .
C39 C40 C41 C42 32.2(10) . .
C40 C41 C42 N2 -29.9(10) . .
O13 C34 N1 C36 -176.2(7) . .
C38 C34 N1 C36 5.3(9) . .
O13 C34 N1 C35 1.7(11) . .
C38 C34 N1 C35 -176.8(6) . .
C37 C36 N1 C34 -17.4(8) . .
C37 C36 N1 C35 164.6(6) . .
O14 C39 N2 C42 -172.5(7) . .
C40 C39 N2 C42 4.1(11) . .
O14 C39 N2 C43 19.1(14) . .
C40 C39 N2 C43 -164.4(9) . .
C41 C42 N2 C39 16.8(10) . .
C41 C42 N2 C43 -171.9(6) . .
O2 C1 O1 Tb2 11.5(6) . 2_477
C2 C1 O1 Tb2 -165.2(5) . 2_477
O1 C1 O2 Tb2 -11.9(6) . 2_477
C2 C1 O2 Tb2 164.9(4) . 2_477
O4 C12 O3 Tb2 -3.4(6) . 2_577
C13 C12 O3 Tb2 174.6(5) . 2_577
O3 C12 O4 Tb2 3.7(6) . 2_577
C13 C12 O4 Tb2 -174.4(5) . 2_577
O6 C11 O5 Tb1 -139.4(7) . 2_567
C10 C11 O5 Tb1 42.3(13) . 2_567
Tb1 C11 O5 Tb1 -139.8(10) . 2_567
O6 C11 O5 Tb1 0.5(6) . .
C10 C11 O5 Tb1 -177.8(5) . .
O5 C11 O6 Tb2 176.2(4) . .
C10 C11 O6 Tb2 -5.5(11) . .
Tb1 C11 O6 Tb2 176.7(8) . .
O5 C11 O6 Tb1 -0.5(6) . .
C10 C11 O6 Tb1 177.8(5) . .
O8 C22 O7 Tb1 2.2(9) . 2_567
C21 C22 O7 Tb1 -175.1(4) . 2_567
O7 C22 O8 Tb1 -2.8(10) . .
C21 C22 O8 Tb1 174.4(4) . .
O10 C23 O9 Tb1 -40.9(10) . .
C24 C23 O9 Tb1 140.6(5) . .
O9 C23 O10 Tb2 -14.6(9) . .
C24 C23 O10 Tb2 163.9(3) . .
O12 C32 O11 Tb1 -77.1(10) . 1_655
C31 C32 O11 Tb1 102.8(8) . 1_655
O11 C32 O12 Tb2 5.3(11) . 1_655
C31 C32 O12 Tb2 -174.6(4) . 1_655
N1 C34 O13 Tb1 85.9(18) . .
C38 C34 O13 Tb1 -95.9(16) . .
N2 C39 O14 Tb2 -152.0(6) . .
C40 C39 O14 Tb2 32.8(14) . .
